data_9016142
loop_
_publ_author_name
'Durif, A.'
'Averbuch-Pouchot, M. T.'
'Guitel, J. C.'

_publ_section_title
;
 Structures de deux phosphotellurates. Te(OH)6((NH4)2HPO4)2
 and Te(OH)6(Na2HPO4)(H2O)
;
_journal_issue 6
_journal_name_full 'Acta Crystallographica, Section B'
_journal_page_first 1444
_journal_page_last 1447
_journal_paper_doi 10.1107/S056774087900666X
_journal_volume 35
_journal_year 1979
_chemical_formula_sum 'Na2 O11 P Te'
_space_group_IT_number 173
_symmetry_space_group_name_Hall 'P 6c'
_symmetry_space_group_name_H-M 'P 63'
_cell_angle_alpha 90
_cell_angle_beta 90
_cell_angle_gamma 120
_cell_length_a 5.908
_cell_length_b 5.908
_cell_length_c 15.09
_cell_formula_units_Z 2
_cell_volume 456.143
_database_code_amcsd 0009673
_exptl_crystal_density_diffrn 2.771
_cod_original_formula_sum 'Te P Na2 O11'
_cod_database_code 9016142
_amcsd_formula_title Te(OH)6(Na2HPO4)(H2O)

loop_
_space_group_symop_operation_xyz
x,y,z
x-y,x,1/2+z
-y,x-y,z
-x,-y,1/2+z
-x+y,-x,z
y,-x+y,1/2+z

loop_
_atom_site_label
_atom_site_fract_x
_atom_site_fract_y
_atom_site_fract_z
Te1 0.33333 0.66660 0.00080
P1 0.00000 0.00000 0.23340
Na1 0.33333 0.66660 0.46040
Na2 0.66660 0.33333 0.18200
O1 0.27470 0.10860 0.26770
O2 0.03560 0.43680 0.07270
O3 0.38310 0.07270 0.43170
O4 0.00000 0.00000 0.13160
O5 0.33333 0.66660 0.29570

loop_
_cod_related_entry_id
_cod_related_entry_database
_cod_related_entry_code
1 AMCSD 0009673
